data_7251110
loop_
_publ_author_name
'Radiush, Ekaterina A.'
'Sinelnikov, Gleb O.'
'Sukhikh, Taisiya Sergeevna'
'Shurikov, Matvey K.'
'Shamshurin, Maxim'
'Semenov, Nikolay A.'
'Postnikov, Pavel S.'
'Sokolov, Maksim Nailyevich'
'Abramov, Pavel A.'

_publ_section_title
;
 Substituent effects on the structure of [Ag(py-R)n](NO3) ionic pairs:
 structural and computational studies
;
_journal_name_full CrystEngComm
_journal_paper_doi 10.1039/D5CE00829H
_journal_year 2025
_chemical_formula_sum 'C21 H27 Ag N4 O3'
_chemical_formula_weight 491.33
_space_group_crystal_system monoclinic
_space_group_IT_number 14
_space_group_name_Hall '-P 2yn'
_space_group_name_H-M_alt 'P 1 21/n 1'
_atom_sites_solution_hydrogens geom
_atom_sites_solution_primary dual
_atom_sites_solution_secondary difmap
_audit_creation_method 'CrysAlisPro 1.171.42.49 (Rigaku OD, 2022)'
_audit_update_record
;
2025-08-25 deposited with the CCDC.	2025-10-21 downloaded from the CCDC.
;
_cell_angle_alpha 90
_cell_angle_beta 107.563(8)
_cell_angle_gamma 90
_cell_formula_units_Z 4
_cell_length_a 8.4906(7)
_cell_length_b 30.3813(18)
_cell_length_c 9.4600(6)
_cell_measurement_reflns_used 6453
_cell_measurement_temperature 296(2)
_cell_measurement_theta_max 26.5870
_cell_measurement_theta_min 2.8020
_cell_volume 2326.5(3)
_computing_cell_refinement 'CrysAlisPro 1.171.41.120a (Rigaku OD, 2021)'
_computing_data_collection 'CrysAlisPro 1.171.41.120a (Rigaku OD, 2021)'
_computing_data_reduction 'CrysAlisPro 1.171.41.120a (Rigaku OD, 2021)'
_computing_molecular_graphics 'Olex2 1.5 (Dolomanov et al., 2009)'
_computing_publication_material 'Olex2 1.5 (Dolomanov et al., 2009)'
_computing_structure_refinement 'SHELXL 2018/3 (Sheldrick, 2015)'
_computing_structure_solution 'SHELXT 2018/2 (Sheldrick, 2018)'
_diffrn_ambient_temperature 296(2)
_diffrn_detector 'Hybrid Pixel Array Detector'
_diffrn_detector_area_resol_mean 5.8140
_diffrn_detector_type 'Dectris Pilatus 3R 200K-A'
_diffrn_measured_fraction_theta_full 0.991
_diffrn_measured_fraction_theta_max 0.958
_diffrn_measurement_device 'four-cycle diffractometer'
_diffrn_measurement_device_type Tongda-5000
_diffrn_measurement_method '\w scans'
_diffrn_radiation_monochromator graphite
_diffrn_radiation_probe x-ray
_diffrn_radiation_type 'Mo K\a'
_diffrn_radiation_wavelength 0.71073
_diffrn_reflns_av_R_equivalents 0.0819
_diffrn_reflns_av_unetI/netI 0.0670
_diffrn_reflns_Laue_measured_fraction_full 0.991
_diffrn_reflns_Laue_measured_fraction_max 0.958
_diffrn_reflns_limit_h_max 11
_diffrn_reflns_limit_h_min -11
_diffrn_reflns_limit_k_max 39
_diffrn_reflns_limit_k_min -37
_diffrn_reflns_limit_l_max 12
_diffrn_reflns_limit_l_min -11
_diffrn_reflns_number 32082
_diffrn_reflns_point_group_measured_fraction_full 0.991
_diffrn_reflns_point_group_measured_fraction_max 0.958
_diffrn_reflns_theta_full 25.500
_diffrn_reflns_theta_max 27.546
_diffrn_reflns_theta_min 2.682
_diffrn_source 'fine-focus sealed X-ray tube'
_diffrn_source_type 'Enhance (Mo) X-ray Source'
_exptl_absorpt_coefficient_mu 0.893
_exptl_absorpt_correction_T_max 1.00000
_exptl_absorpt_correction_T_min 0.32858
_exptl_absorpt_correction_type multi-scan
_exptl_absorpt_process_details
;
CrysAlisPro 1.171.41.120a (Rigaku Oxford Diffraction, 2021)
Empirical absorption correction using spherical harmonics,
implemented in SCALE3 ABSPACK scaling algorithm.

Empirical correction (ABSPACK) includes:
- Absorption correction using spherical harmonics
- Frame scaling
- Detector area scaling
;
_exptl_crystal_colour colorless
_exptl_crystal_density_diffrn 1.403
_exptl_crystal_description needle
_exptl_crystal_F_000 1008
_exptl_crystal_size_max 0.300
_exptl_crystal_size_mid 0.040
_exptl_crystal_size_min 0.020
_refine_diff_density_max 0.831
_refine_diff_density_min -0.680
_refine_diff_density_rms 0.057
_refine_ls_extinction_method none
_refine_ls_goodness_of_fit_ref 1.039
_refine_ls_hydrogen_treatment constr
_refine_ls_matrix_type full
_refine_ls_number_parameters 279
_refine_ls_number_reflns 5134
_refine_ls_number_restraints 0
_refine_ls_restrained_S_all 1.039
_refine_ls_R_factor_all 0.1198
_refine_ls_R_factor_gt 0.0583
_refine_ls_shift/su_max 0.001
_refine_ls_shift/su_mean 0.000
_refine_ls_structure_factor_coef Fsqd
_refine_ls_weighting_details 'w=1/[\s^2^(Fo^2^)+(0.0642P)^2^+0.9886P] where P=(Fo^2^+2Fc^2^)/3'
_refine_ls_weighting_scheme calc
_refine_ls_wR_factor_gt 0.1358
_refine_ls_wR_factor_ref 0.1530
_reflns_Friedel_coverage 0.000
_reflns_number_gt 2860
_reflns_number_total 5134
_reflns_threshold_expression >2\s(I)
_cod_data_source_file d5ce00829h2.cif
_cod_data_source_block 35_Mepy_DRY
_cod_original_sg_symbol_H-M 'P 21/n'
_cod_database_code 7251110
_shelx_shelxl_version_number 2019/3
_shelx_space_group_comment
;
The symmetry employed for this shelxl refinement is uniquely defined
by the following loop, which should always be used as a source of
symmetry information in preference to the above space-group names.
They are only intended as comments.
;
_shelx_estimated_absorpt_t_min 0.775
_shelx_estimated_absorpt_t_max 0.982

loop_
_space_group_symop_operation_xyz
'x, y, z'
'-x+1/2, y+1/2, -z+1/2'
'-x, -y, -z'
'x-1/2, -y-1/2, z-1/2'

loop_
_atom_site_label
_atom_site_type_symbol
_atom_site_fract_x
_atom_site_fract_y
_atom_site_fract_z
_atom_site_U_iso_or_equiv
_atom_site_adp_type
_atom_site_occupancy
_atom_site_site_symmetry_order
_atom_site_calc_flag
_atom_site_refinement_flags_posn
_atom_site_refinement_flags_adp
_atom_site_refinement_flags_occupancy
_atom_site_disorder_assembly
_atom_site_disorder_group
N1 N -0.0526(6) 0.11834(13) 0.9342(4) 0.0684(10) Uani 1 1 d . . . . .
Ag2 Ag 0.33290(5) 0.12001(2) 0.93872(4) 0.0818(2) Uani 1 1 d . . . . .
O1 O -0.1945(5) 0.12070(13) 0.9335(5) 0.1059(14) Uani 1 1 d . . . . .
N6 N 0.3049(5) 0.12452(11) 0.6930(4) 0.0669(10) Uani 1 1 d . . . . .
N7 N 0.4318(5) 0.18608(12) 1.0580(4) 0.0729(10) Uani 1 1 d . . . . .
N8 N 0.4427(5) 0.06210(12) 1.0858(4) 0.0709(10) Uani 1 1 d . . . . .
C11 C 0.3883(8) 0.24942(18) 1.1902(6) 0.0885(15) Uani 1 1 d . . . . .
C25 C 0.5989(6) 0.05004(16) 1.1096(5) 0.0745(13) Uani 1 1 d . . . . .
H25 H 0.661970 0.065720 1.061752 0.089 Uiso 1 1 calc R U . . .
C26 C 0.6738(7) 0.01566(17) 1.2010(6) 0.0803(14) Uani 1 1 d . . . . .
C27 C 0.5769(8) -0.00642(16) 1.2700(6) 0.0819(15) Uani 1 1 d . . . . .
H00M H 0.622684 -0.029490 1.333809 0.098 Uiso 1 1 calc R U . . .
C28 C 0.8493(8) 0.0037(2) 1.2222(8) 0.120(2) Uani 1 1 d . . . . .
H01N H 0.908448 0.003424 1.326219 0.180 Uiso 1 1 calc R U . . .
H01O H 0.898299 0.024976 1.173151 0.180 Uiso 1 1 calc R U . . .
H01P H 0.854572 -0.024914 1.181039 0.180 Uiso 1 1 calc R U . . .
C29 C 0.3534(6) 0.03911(15) 1.1550(5) 0.0686(12) Uani 1 1 d . . . . .
H00Q H 0.243644 0.047051 1.139191 0.082 Uiso 1 1 calc R U . . .
C30 C 0.4154(7) 0.00443(16) 1.2479(5) 0.0729(13) Uani 1 1 d . . . . .
C31 C 0.3069(9) -0.0200(2) 1.3199(7) 0.109(2) Uani 1 1 d . . . . .
H00R H 0.371791 -0.041088 1.388608 0.131 Uiso 1 1 calc R U . . .
H01A H 0.221390 -0.034910 1.245379 0.131 Uiso 1 1 calc R U . . .
H01B H 0.258078 0.000451 1.371849 0.131 Uiso 1 1 calc R U . . .
C32 C 0.1554(7) 0.12392(15) 0.5936(6) 0.0766(13) Uani 1 1 d . . . . .
H00O H 0.064135 0.121246 0.628031 0.092 Uiso 1 1 calc R U . . .
C33 C 0.1282(7) 0.12705(17) 0.4423(6) 0.0812(14) Uani 1 1 d . . . . .
C34 C -0.0443(9) 0.1272(3) 0.3374(8) 0.132(3) Uani 1 1 d . . . . .
H01Q H -0.103357 0.102115 0.356796 0.197 Uiso 1 1 calc R U . . .
H01R H -0.040153 0.125935 0.237222 0.197 Uiso 1 1 calc R U . . .
H01S H -0.099679 0.153665 0.351239 0.197 Uiso 1 1 calc R U . . .
C35 C 0.2671(8) 0.12984(17) 0.3959(6) 0.0831(15) Uani 1 1 d . . . . .
H00 H 0.254797 0.131796 0.295060 0.100 Uiso 1 1 calc R U . . .
C36 C 0.5733(8) 0.1320(2) 0.4443(7) 0.109(2) Uani 1 1 d . . . . .
H00U H 0.597605 0.162223 0.429222 0.131 Uiso 1 1 calc R U . . .
H00X H 0.554060 0.116129 0.352937 0.131 Uiso 1 1 calc R U . . .
H00Y H 0.665093 0.119194 0.518427 0.131 Uiso 1 1 calc R U . . .
C37 C 0.4224(7) 0.12980(16) 0.4945(6) 0.0740(13) Uani 1 1 d . . . . .
C38 C 0.4332(6) 0.12724(15) 0.6422(6) 0.0724(12) Uani 1 1 d . . . . .
H00P H 0.537945 0.127435 0.710867 0.087 Uiso 1 1 calc R U . . .
C39 C 0.5878(7) 0.19897(16) 1.0825(5) 0.0763(13) Uani 1 1 d . . . . .
H00N H 0.656589 0.181597 1.045516 0.092 Uiso 1 1 calc R U . . .
C40 C 0.8281(8) 0.2487(2) 1.1826(10) 0.142(3) Uani 1 1 d . . . . .
H01K H 0.835178 0.268458 1.105535 0.170 Uiso 1 1 calc R U . . .
H01L H 0.891767 0.222761 1.180682 0.170 Uiso 1 1 calc R U . . .
H01M H 0.870542 0.262993 1.277094 0.170 Uiso 1 1 calc R U . . .
C41 C 0.6525(7) 0.23631(17) 1.1588(6) 0.0854(15) Uani 1 1 d . . . . .
C42 C 0.5482(8) 0.26120(18) 1.2134(6) 0.0915(16) Uani 1 1 d . . . . .
H00Z H 0.588274 0.286575 1.267247 0.110 Uiso 1 1 calc R U . . .
C43 C 0.2703(10) 0.2756(2) 1.2491(10) 0.143(3) Uani 1 1 d . . . . .
H43A H 0.180074 0.285892 1.167657 0.215 Uiso 1 1 calc R U . . .
H43B H 0.327288 0.300318 1.304724 0.215 Uiso 1 1 calc R U . . .
H43C H 0.228553 0.257223 1.312179 0.215 Uiso 1 1 calc R U . . .
C44 C 0.3351(7) 0.21152(16) 1.1095(5) 0.0770(13) Uani 1 1 d . . . . .
H01T H 0.224988 0.203396 1.090273 0.092 Uiso 1 1 calc R U . . .
O7 O 0.007(3) 0.0814(6) 1.007(2) 0.117(6) Uiso 0.25 1 d . . P A 1
O8 O 0.027(3) 0.1412(8) 0.880(3) 0.128(7) Uiso 0.25 1 d . . P A 1
O9 O -0.063(3) 0.1167(7) 0.791(2) 0.106(6) Uiso 0.25 1 d . . P A 2
O5 O 0.081(2) 0.1193(6) 1.026(2) 0.095(4) Uiso 0.25 1 d . . P A 2
O3 O 0.020(3) 0.0836(7) 0.924(3) 0.109(6) Uiso 0.25 1 d . . P A 3
O6 O 0.055(2) 0.1454(5) 0.966(3) 0.069(4) Uiso 0.25 1 d . . P A 3
O2 O 0.036(3) 0.1489(7) 1.018(3) 0.110(8) Uiso 0.25 1 d . . P A 4
O4 O -0.008(3) 0.0973(8) 0.839(3) 0.117(6) Uiso 0.25 1 d . . P A 4

loop_
_atom_site_aniso_label
_atom_site_aniso_U_11
_atom_site_aniso_U_22
_atom_site_aniso_U_33
_atom_site_aniso_U_23
_atom_site_aniso_U_13
_atom_site_aniso_U_12
N1 0.061(3) 0.074(2) 0.070(2) 0.004(2) 0.019(2) -0.002(2)
Ag2 0.0827(3) 0.0862(3) 0.0757(3) -0.00122(19) 0.0225(2) -0.0081(2)
O1 0.052(3) 0.137(4) 0.134(4) 0.009(2) 0.037(2) -0.003(2)
N6 0.061(3) 0.073(2) 0.068(2) 0.0022(17) 0.021(2) -0.0001(19)
N7 0.068(3) 0.073(2) 0.077(2) -0.0060(19) 0.021(2) -0.009(2)
N8 0.062(3) 0.080(2) 0.070(2) -0.0073(19) 0.017(2) 0.000(2)
C11 0.086(4) 0.079(3) 0.102(4) -0.010(3) 0.031(3) -0.001(3)
C25 0.064(4) 0.080(3) 0.080(3) -0.013(3) 0.023(3) -0.009(3)
C26 0.066(4) 0.079(3) 0.090(4) -0.020(3) 0.015(3) 0.002(3)
C27 0.084(4) 0.067(3) 0.084(3) -0.002(3) 0.009(3) 0.013(3)
C28 0.067(4) 0.130(5) 0.155(6) -0.022(5) 0.021(4) 0.017(4)
C29 0.054(3) 0.078(3) 0.072(3) -0.008(2) 0.016(2) 0.005(2)
C30 0.069(4) 0.076(3) 0.072(3) -0.005(2) 0.018(3) 0.000(3)
C31 0.102(5) 0.121(5) 0.105(4) 0.021(4) 0.031(4) -0.004(4)
C32 0.067(3) 0.081(3) 0.085(4) -0.001(2) 0.027(3) -0.002(3)
C33 0.065(3) 0.095(4) 0.079(3) -0.005(3) 0.013(3) 0.002(3)
C34 0.079(5) 0.195(8) 0.100(5) 0.000(4) -0.005(4) -0.003(4)
C35 0.092(4) 0.092(4) 0.063(3) 0.002(2) 0.019(3) 0.001(3)
C36 0.089(5) 0.153(6) 0.098(4) 0.012(4) 0.047(4) -0.007(4)
C37 0.067(3) 0.082(3) 0.075(3) 0.008(2) 0.025(3) 0.001(2)
C38 0.057(3) 0.083(3) 0.074(3) 0.004(2) 0.014(2) -0.003(2)
C39 0.065(4) 0.080(3) 0.089(3) -0.009(3) 0.031(3) -0.005(3)
C40 0.090(5) 0.125(5) 0.216(9) -0.048(5) 0.054(5) -0.044(4)
C41 0.072(4) 0.080(3) 0.102(4) -0.009(3) 0.023(3) -0.018(3)
C42 0.091(5) 0.080(3) 0.104(4) -0.019(3) 0.029(3) -0.010(3)
C43 0.117(6) 0.134(6) 0.198(8) -0.045(6) 0.075(6) 0.014(5)
C44 0.061(3) 0.086(3) 0.084(3) -0.001(3) 0.023(3) -0.004(3)

loop_
_atom_type_symbol
_atom_type_description
_atom_type_scat_dispersion_real
_atom_type_scat_dispersion_imag
_atom_type_scat_source
C C 0.0033 0.0016 'International Tables Vol C Tables 4.2.6.8 and 6.1.1.4'
H H 0.0000 0.0000 'International Tables Vol C Tables 4.2.6.8 and 6.1.1.4'
Ag Ag -0.8971 1.1015 'International Tables Vol C Tables 4.2.6.8 and 6.1.1.4'
N N 0.0061 0.0033 'International Tables Vol C Tables 4.2.6.8 and 6.1.1.4'
O O 0.0106 0.0060 'International Tables Vol C Tables 4.2.6.8 and 6.1.1.4'

loop_
_geom_angle_atom_site_label_1
_geom_angle_atom_site_label_2
_geom_angle_atom_site_label_3
_geom_angle
_geom_angle_site_symmetry_1
_geom_angle_site_symmetry_3
_geom_angle_publ_flag
O8 N1 O1 131.3(12) . . ?
O6 N1 O1 130.3(10) . . ?
O5 N1 O1 136.4(9) . . ?
O6 N1 O3 104.0(13) . . ?
O1 N1 O3 124.9(11) . . ?
O1 N1 O4 123.1(11) . . ?
O1 N1 O2 110.8(12) . . ?
O4 N1 O2 123.6(16) . . ?
O5 N1 O9 119.8(13) . . ?
O1 N1 O9 103.7(10) . . ?
O8 N1 O7 122.6(15) . . ?
O1 N1 O7 106.0(10) . . ?
N8 Ag2 N6 124.99(13) . . ?
N8 Ag2 N7 110.53(14) . . ?
N6 Ag2 N7 110.80(13) . . ?
N8 Ag2 O5 91.4(4) . . ?
N6 Ag2 O5 120.1(4) . . ?
N7 Ag2 O5 93.8(4) . . ?
N8 Ag2 O6 113.1(5) . . ?
N6 Ag2 O6 105.6(5) . . ?
N7 Ag2 O6 84.4(4) . . ?
N8 Ag2 O8 122.0(5) . . ?
N6 Ag2 O8 88.7(7) . . ?
N7 Ag2 O8 94.7(6) . . ?
C38 N6 C32 117.4(4) . . ?
C38 N6 Ag2 122.3(3) . . ?
C32 N6 Ag2 120.3(3) . . ?
C44 N7 C39 117.3(4) . . ?
C44 N7 Ag2 120.5(3) . . ?
C39 N7 Ag2 122.1(3) . . ?
C25 N8 C29 117.2(4) . . ?
C25 N8 Ag2 121.6(3) . . ?
C29 N8 Ag2 121.2(3) . . ?
C42 C11 C44 117.0(5) . . ?
C42 C11 C43 123.0(6) . . ?
C44 C11 C43 120.0(6) . . ?
N8 C25 C26 124.2(5) . . ?
N8 C25 H25 117.9 . . ?
C26 C25 H25 117.9 . . ?
C27 C26 C25 116.0(5) . . ?
C27 C26 C28 122.5(6) . . ?
C25 C26 C28 121.4(6) . . ?
C30 C27 C26 122.0(5) . . ?
C30 C27 H00M 119.0 . . ?
C26 C27 H00M 119.0 . . ?
C26 C28 H01N 109.5 . . ?
C26 C28 H01O 109.5 . . ?
H01N C28 H01O 109.5 . . ?
C26 C28 H01P 109.5 . . ?
H01N C28 H01P 109.5 . . ?
H01O C28 H01P 109.5 . . ?
N8 C29 C30 123.4(5) . . ?
N8 C29 H00Q 118.3 . . ?
C30 C29 H00Q 118.3 . . ?
C27 C30 C29 117.2(5) . . ?
C27 C30 C31 122.6(5) . . ?
C29 C30 C31 120.2(5) . . ?
C30 C31 H00R 109.5 . . ?
C30 C31 H01A 109.5 . . ?
H00R C31 H01A 109.5 . . ?
C30 C31 H01B 109.5 . . ?
H00R C31 H01B 109.5 . . ?
H01A C31 H01B 109.5 . . ?
N6 C32 C33 123.7(5) . . ?
N6 C32 H00O 118.2 . . ?
C33 C32 H00O 118.2 . . ?
C35 C33 C32 116.2(5) . . ?
C35 C33 C34 123.2(6) . . ?
C32 C33 C34 120.6(6) . . ?
C33 C34 H01Q 109.5 . . ?
C33 C34 H01R 109.5 . . ?
H01Q C34 H01R 109.5 . . ?
C33 C34 H01S 109.5 . . ?
H01Q C34 H01S 109.5 . . ?
H01R C34 H01S 109.5 . . ?
C37 C35 C33 121.6(5) . . ?
C37 C35 H00 119.2 . . ?
C33 C35 H00 119.2 . . ?
C37 C36 H00U 109.5 . . ?
C37 C36 H00X 109.5 . . ?
H00U C36 H00X 109.5 . . ?
C37 C36 H00Y 109.5 . . ?
H00U C36 H00Y 109.5 . . ?
H00X C36 H00Y 109.5 . . ?
C35 C37 C38 116.7(5) . . ?
C35 C37 C36 121.7(5) . . ?
C38 C37 C36 121.6(5) . . ?
N6 C38 C37 124.4(5) . . ?
N6 C38 H00P 117.8 . . ?
C37 C38 H00P 117.8 . . ?
N7 C39 C41 123.7(5) . . ?
N7 C39 H00N 118.1 . . ?
C41 C39 H00N 118.1 . . ?
C41 C40 H01K 109.5 . . ?
C41 C40 H01L 109.5 . . ?
H01K C40 H01L 109.5 . . ?
C41 C40 H01M 109.5 . . ?
H01K C40 H01M 109.5 . . ?
H01L C40 H01M 109.5 . . ?
C39 C41 C42 116.9(5) . . ?
C39 C41 C40 121.0(6) . . ?
C42 C41 C40 122.2(5) . . ?
C11 C42 C41 121.3(5) . . ?
C11 C42 H00Z 119.3 . . ?
C41 C42 H00Z 119.3 . . ?
C11 C43 H43A 109.5 . . ?
C11 C43 H43B 109.5 . . ?
H43A C43 H43B 109.5 . . ?
C11 C43 H43C 109.5 . . ?
H43A C43 H43C 109.5 . . ?
H43B C43 H43C 109.5 . . ?
N7 C44 C11 123.7(5) . . ?
N7 C44 H01T 118.1 . . ?
C11 C44 H01T 118.1 . . ?
N1 O8 Ag2 115.4(15) . . ?
N1 O5 Ag2 118.0(11) . . ?
N1 O6 Ag2 115.1(12) . . ?

loop_
_geom_bond_atom_site_label_1
_geom_bond_atom_site_label_2
_geom_bond_distance
_geom_bond_site_symmetry_2
_geom_bond_publ_flag
N1 O8 1.19(2) . ?
N1 O6 1.195(17) . ?
N1 O5 1.204(19) . ?
N1 O1 1.205(5) . ?
N1 O3 1.24(2) . ?
N1 O4 1.26(2) . ?
N1 O2 1.30(2) . ?
N1 O9 1.33(2) . ?
N1 O7 1.33(2) . ?
Ag2 N8 2.262(4) . ?
Ag2 N6 2.269(4) . ?
Ag2 N7 2.331(4) . ?
Ag2 O5 2.517(18) . ?
Ag2 O6 2.570(18) . ?
Ag2 O8 2.57(2) . ?
N6 C38 1.319(6) . ?
N6 C32 1.332(6) . ?
N7 C44 1.323(6) . ?
N7 C39 1.333(6) . ?
N8 C25 1.329(6) . ?
N8 C29 1.338(6) . ?
C11 C42 1.357(8) . ?
C11 C44 1.380(7) . ?
C11 C43 1.511(8) . ?
C25 C26 1.382(7) . ?
C25 H25 0.9300 . ?
C26 C27 1.370(8) . ?
C26 C28 1.487(8) . ?
C27 C30 1.364(7) . ?
C27 H00M 0.9300 . ?
C28 H01N 0.9600 . ?
C28 H01O 0.9600 . ?
C28 H01P 0.9600 . ?
C29 C30 1.372(7) . ?
C29 H00Q 0.9300 . ?
C30 C31 1.496(8) . ?
C31 H00R 0.9600 . ?
C31 H01A 0.9600 . ?
C31 H01B 0.9600 . ?
C32 C33 1.383(8) . ?
C32 H00O 0.9300 . ?
C33 C35 1.379(8) . ?
C33 C34 1.501(8) . ?
C34 H01Q 0.9600 . ?
C34 H01R 0.9600 . ?
C34 H01S 0.9600 . ?
C35 C37 1.366(8) . ?
C35 H00 0.9300 . ?
C36 C37 1.497(8) . ?
C36 H00U 0.9600 . ?
C36 H00X 0.9600 . ?
C36 H00Y 0.9600 . ?
C37 C38 1.374(7) . ?
C38 H00P 0.9300 . ?
C39 C41 1.368(7) . ?
C39 H00N 0.9300 . ?
C40 C41 1.487(8) . ?
C40 H01K 0.9600 . ?
C40 H01L 0.9600 . ?
C40 H01M 0.9600 . ?
C41 C42 1.378(8) . ?
C42 H00Z 0.9300 . ?
C43 H43A 0.9600 . ?
C43 H43B 0.9600 . ?
C43 H43C 0.9600 . ?
C44 H01T 0.9300 . ?
